data_7110220
loop_
_publ_author_name
'Yun Xiong'
'Shenglai Yao'
'Matthias Driess'

_publ_section_title
;
 Synthesis and structure of the azidogermyliumylidene azide complex
 [L(N3)Ge:]^+^N3^-^ with covalently and ionically bonded azide ligands at
 germanium(II) [L = bis(N-heterocyclic carbene)]
;
_journal_name_full Chem.Commun.
_journal_page_first 418
_journal_paper_doi 10.1039/c3cc48166b
_journal_volume 50
_journal_year 2014
_chemical_formula_sum 'C58 H64.5 B Cl Ge N5.5'
_chemical_formula_weight 957.50
_chemical_name_systematic
;
?
;
_space_group_IT_number 14
_symmetry_cell_setting monoclinic
_symmetry_space_group_name_Hall '-P 2ybc'
_symmetry_space_group_name_H-M 'P 1 21/c 1'
_atom_sites_solution_hydrogens geom
_atom_sites_solution_primary direct
_atom_sites_solution_secondary difmap
_audit_creation_method
;
CrysAlis RED, Oxford Diffraction Ltd.,
Version 1.171.31.8 (release 12-01-2007 CrysAlis171 .NET)
(compiled Jan 12 2007,17:49:11)
;
_cell_angle_alpha 90.00
_cell_angle_beta 91.799(8)
_cell_angle_gamma 90.00
_cell_formula_units_Z 4
_cell_length_a 14.1255(12)
_cell_length_b 12.1448(9)
_cell_length_c 31.202(3)
_cell_measurement_reflns_used 3162
_cell_measurement_temperature 150(2)
_cell_measurement_theta_max 32.4884
_cell_measurement_theta_min 3.3771
_cell_volume 5350.1(8)
_computing_cell_refinement
;
CrysAlis RED, Oxford Diffraction Ltd.,
Version 1.171.31.8 (release 12-01-2007 CrysAlis171 .NET)
(compiled Jan 12 2007,17:49:11)
;
_computing_data_collection
;
CrysAlis CCD, Oxford Diffraction Ltd.,
Version 1.171.31.8 (release 12-01-2007 CrysAlis171 .NET)
(compiled Jan 12 2007,17:49:11)
;
_computing_data_reduction
;
CrysAlis RED, Oxford Diffraction Ltd.,
Version 1.171.31.8 (release 12-01-2007 CrysAlis171 .NET)
(compiled Jan 12 2007,17:49:11)
;
_computing_publication_material 'SHELXL-97 (Sheldrick, 1997)'
_computing_structure_refinement 'SHELXL-97 (Sheldrick, 1997)'
_computing_structure_solution 'SHELXS-97 (Sheldrick, 1990)'
_diffrn_ambient_temperature 150(2)
_diffrn_measured_fraction_theta_full 0.997
_diffrn_measured_fraction_theta_max 0.997
_diffrn_measurement_device_type 'Oxford Diffraction Xcalibur S Sapphire'
_diffrn_measurement_method \w
_diffrn_radiation_monochromator graphite
_diffrn_radiation_source 'Enhance (Mo) X-ray Source'
_diffrn_radiation_type MoK\a
_diffrn_radiation_wavelength 0.71073
_diffrn_reflns_av_R_equivalents 0.1160
_diffrn_reflns_av_sigmaI/netI 0.1501
_diffrn_reflns_limit_h_max 16
_diffrn_reflns_limit_h_min -16
_diffrn_reflns_limit_k_max 14
_diffrn_reflns_limit_k_min -14
_diffrn_reflns_limit_l_max 37
_diffrn_reflns_limit_l_min -37
_diffrn_reflns_number 22821
_diffrn_reflns_theta_full 25.00
_diffrn_reflns_theta_max 25.00
_diffrn_reflns_theta_min 3.38
_exptl_absorpt_coefficient_mu 0.664
_exptl_absorpt_correction_T_max 1.00000
_exptl_absorpt_correction_T_min 0.15401
_exptl_absorpt_correction_type multi-scan
_exptl_absorpt_process_details
;
CrysAlisPro, Agilent Technologies,
Version 1.171.35.21 (release 20-01-2012 CrysAlis171 .NET)
(compiled Jan 23 2012,18:06:46)
Empirical absorption correction using spherical harmonics,
implemented in SCALE3 ABSPACK scaling algorithm.
;
_exptl_crystal_colour colorless
_exptl_crystal_density_diffrn 1.189
_exptl_crystal_density_method 'not measured'
_exptl_crystal_description prism
_exptl_crystal_F_000 2020
_exptl_crystal_size_max 0.14
_exptl_crystal_size_mid 0.12
_exptl_crystal_size_min 0.10
_refine_diff_density_max 0.850
_refine_diff_density_min -0.916
_refine_diff_density_rms 0.082
_refine_ls_extinction_method none
_refine_ls_goodness_of_fit_ref 1.029
_refine_ls_hydrogen_treatment constr
_refine_ls_matrix_type full
_refine_ls_number_parameters 627
_refine_ls_number_reflns 9398
_refine_ls_number_restraints 36
_refine_ls_restrained_S_all 1.029
_refine_ls_R_factor_all 0.1337
_refine_ls_R_factor_gt 0.0793
_refine_ls_shift/su_max 0.001
_refine_ls_shift/su_mean 0.000
_refine_ls_structure_factor_coef Fsqd
_refine_ls_weighting_details 'calc w=1/[\s^2^(Fo^2^)+(0.0437P)^2^+0.0000P] where P=(Fo^2^+2Fc^2^)/3'
_refine_ls_weighting_scheme calc
_refine_ls_wR_factor_gt 0.1360
_refine_ls_wR_factor_ref 0.1582
_reflns_number_gt 6048
_reflns_number_total 9398
_reflns_threshold_expression >2sigma(I)
_cod_data_source_file c3cc48166b.txt
_cod_data_source_block 2
_cod_original_cell_volume 5350.1(7)
_cod_original_sg_symbol_H-M p21/c
_cod_original_formula_sum 'C58 H64.50 B Cl Ge N5.50'
_cod_database_code 7110220

loop_
_symmetry_equiv_pos_as_xyz
'x, y, z'
'-x, y+1/2, -z+1/2'
'-x, -y, -z'
'x, -y-1/2, z-1/2'

loop_
_atom_site_label
_atom_site_type_symbol
_atom_site_fract_x
_atom_site_fract_y
_atom_site_fract_z
_atom_site_U_iso_or_equiv
_atom_site_adp_type
_atom_site_occupancy
_atom_site_symmetry_multiplicity
_atom_site_calc_flag
_atom_site_refinement_flags
_atom_site_disorder_assembly
_atom_site_disorder_group
Ge1 Ge 0.80327(3) 0.36776(4) 0.562303(16) 0.02461(16) Uani 1 1 d . . .
Cl1 Cl 0.70504(10) 0.51843(10) 0.55345(4) 0.0418(4) Uani 1 1 d . . .
N1 N 0.7211(2) 0.3582(3) 0.65218(11) 0.0184(9) Uani 1 1 d . . .
C1 C 0.7971(3) 0.3762(4) 0.62761(14) 0.0186(10) Uani 1 1 d . . .
B1 B 0.4169(3) 0.0337(4) 0.69891(18) 0.0192(12) Uani 1 1 d . . .
C18B C 1.072(2) 0.176(2) 0.6870(9) 0.049(8) Uani 0.261(13) 1 d PU A 2
H18A H 1.1374 0.1795 0.6774 0.074 Uiso 0.261(13) 1 calc PR A 2
H18B H 1.0553 0.0998 0.6933 0.074 Uiso 0.261(13) 1 calc PR A 2
H18C H 1.0664 0.2210 0.7129 0.074 Uiso 0.261(13) 1 calc PR A 2
C19B C 0.973(2) 0.1544(19) 0.6213(8) 0.058(9) Uani 0.261(13) 1 d PU A 2
H19A H 0.9122 0.1791 0.6089 0.087 Uiso 0.261(13) 1 calc PR A 2
H19B H 0.9657 0.0816 0.6342 0.087 Uiso 0.261(13) 1 calc PR A 2
H19C H 1.0197 0.1503 0.5986 0.087 Uiso 0.261(13) 1 calc PR A 2
N2 N 0.6303(2) 0.2567(3) 0.59934(11) 0.0160(8) Uani 1 1 d . . .
C2 C 0.6900(3) 0.2635(3) 0.56645(13) 0.0153(10) Uani 1 1 d . . .
N3 N 0.8672(2) 0.4011(3) 0.65610(12) 0.0196(9) Uani 1 1 d . . .
C3 C 0.6260(3) 0.3344(4) 0.63481(15) 0.0213(11) Uani 1 1 d . . .
H3A H 0.5870 0.3030 0.6576 0.026 Uiso 1 1 calc R . .
H3B H 0.5956 0.4035 0.6247 0.026 Uiso 1 1 calc R . .
N4 N 0.6625(2) 0.1853(3) 0.53847(11) 0.0170(9) Uani 1 1 d . . .
C4 C 0.7442(3) 0.3742(4) 0.69491(14) 0.0235(11) Uani 1 1 d . . .
H4A H 0.7031 0.3668 0.7182 0.028 Uiso 1 1 calc R . .
N5 N 0.0573(4) 0.4530(4) 0.75330(19) 0.0664(17) Uani 1 1 d . . .
C5 C 0.8360(3) 0.4022(4) 0.69722(15) 0.0245(11) Uani 1 1 d . . .
H5A H 0.8724 0.4195 0.7225 0.029 Uiso 1 1 calc R . .
N6 N 1.0560(10) 0.2404(12) 0.5204(4) 0.097(4) Uiso 0.50 1 d P B -1
C6 C 0.5646(3) 0.1750(4) 0.59172(15) 0.0213(11) Uani 1 1 d . . .
H6A H 0.5147 0.1546 0.6098 0.026 Uiso 1 1 calc R . .
C7 C 0.5846(3) 0.1295(4) 0.55385(15) 0.0254(11) Uani 1 1 d . . .
H7A H 0.5517 0.0704 0.5401 0.030 Uiso 1 1 calc R . .
C8 C 0.9629(3) 0.4278(4) 0.64342(15) 0.0216(11) Uani 1 1 d . . .
C9 C 0.9841(3) 0.5378(4) 0.63558(15) 0.0259(12) Uani 1 1 d . . .
C10 C 1.0758(3) 0.5593(5) 0.62302(17) 0.0390(14) Uani 1 1 d . . .
H10A H 1.0940 0.6331 0.6175 0.047 Uiso 1 1 calc R . .
C11 C 1.1403(4) 0.4765(5) 0.61839(19) 0.0492(17) Uani 1 1 d . . .
H11A H 1.2024 0.4934 0.6095 0.059 Uiso 1 1 calc R . .
C12 C 1.1160(3) 0.3695(5) 0.62649(19) 0.0468(16) Uani 1 1 d . . .
H12A H 1.1620 0.3133 0.6232 0.056 Uiso 1 1 calc R . .
C13 C 1.0260(3) 0.3404(4) 0.63943(17) 0.0335(13) Uani 1 1 d . A .
C14 C 0.9146(4) 0.6299(4) 0.6434(2) 0.0457(16) Uani 1 1 d . . .
H14A H 0.8503 0.5963 0.6454 0.055 Uiso 1 1 calc R . .
C15 C 0.9099(5) 0.7130(5) 0.6084(3) 0.101(3) Uani 1 1 d . . .
H15A H 0.8975 0.6759 0.5809 0.152 Uiso 1 1 calc R . .
H15B H 0.9704 0.7525 0.6076 0.152 Uiso 1 1 calc R . .
H15C H 0.8589 0.7654 0.6137 0.152 Uiso 1 1 calc R . .
C16 C 0.9398(4) 0.6851(5) 0.6871(2) 0.073(2) Uani 1 1 d . . .
H16A H 0.8945 0.7443 0.6925 0.110 Uiso 1 1 calc R . .
H16B H 1.0039 0.7158 0.6865 0.110 Uiso 1 1 calc R . .
H16C H 0.9370 0.6302 0.7100 0.110 Uiso 1 1 calc R . .
C17 C 1.0020(4) 0.2231(4) 0.6501(3) 0.0556(19) Uani 1 1 d . . .
H17A H 0.9327 0.2125 0.6441 0.067 Uiso 1 1 calc R A 1
C20 C 0.7078(3) 0.1632(4) 0.49855(14) 0.0197(11) Uani 1 1 d . . .
C21 C 0.6816(3) 0.2272(4) 0.46289(16) 0.0277(12) Uani 1 1 d . . .
C22 C 0.7290(4) 0.2064(4) 0.42498(16) 0.0374(14) Uani 1 1 d . . .
H22A H 0.7137 0.2478 0.3999 0.045 Uiso 1 1 calc R . .
C23 C 0.7979(4) 0.1261(5) 0.42395(18) 0.0471(16) Uani 1 1 d . . .
H23A H 0.8307 0.1138 0.3983 0.056 Uiso 1 1 calc R . .
C24 C 0.8196(4) 0.0640(5) 0.45941(17) 0.0439(15) Uani 1 1 d . . .
H24A H 0.8667 0.0086 0.4576 0.053 Uiso 1 1 calc R . .
C25 C 0.7752(3) 0.0793(4) 0.49775(16) 0.0305(12) Uani 1 1 d . . .
C26 C 0.6027(4) 0.3108(4) 0.46422(17) 0.0364(13) Uani 1 1 d . . .
H26A H 0.5949 0.3318 0.4949 0.044 Uiso 1 1 calc R . .
C27 C 0.5101(4) 0.2584(5) 0.4482(2) 0.067(2) Uani 1 1 d . . .
H27A H 0.4997 0.1896 0.4638 0.100 Uiso 1 1 calc R . .
H27B H 0.5135 0.2428 0.4175 0.100 Uiso 1 1 calc R . .
H27C H 0.4575 0.3092 0.4531 0.100 Uiso 1 1 calc R . .
C28 C 0.6209(5) 0.4169(5) 0.4390(2) 0.076(2) Uani 1 1 d . . .
H28A H 0.6802 0.4506 0.4495 0.114 Uiso 1 1 calc R . .
H28B H 0.5685 0.4684 0.4428 0.114 Uiso 1 1 calc R . .
H28C H 0.6257 0.3993 0.4085 0.114 Uiso 1 1 calc R . .
C29 C 0.7975(4) 0.0063(5) 0.53607(17) 0.0443(16) Uani 1 1 d . . .
H29A H 0.7702 0.0422 0.5617 0.053 Uiso 1 1 calc R . .
C30 C 0.7500(4) -0.1064(5) 0.53062(18) 0.0505(17) Uani 1 1 d . . .
H30A H 0.6817 -0.0965 0.5256 0.076 Uiso 1 1 calc R . .
H30B H 0.7613 -0.1502 0.5567 0.076 Uiso 1 1 calc R . .
H30C H 0.7767 -0.1447 0.5061 0.076 Uiso 1 1 calc R . .
C31 C 0.9030(5) -0.0072(5) 0.5450(2) 0.090(3) Uani 1 1 d . . .
H31A H 0.9336 0.0652 0.5447 0.135 Uiso 1 1 calc R . .
H31B H 0.9298 -0.0542 0.5229 0.135 Uiso 1 1 calc R . .
H31C H 0.9136 -0.0413 0.5732 0.135 Uiso 1 1 calc R . .
C32 C 0.3800(3) 0.1268(4) 0.66461(14) 0.0171(10) Uani 1 1 d . . .
C33 C 0.3435(3) 0.0966(4) 0.62389(15) 0.0226(11) Uani 1 1 d . . .
H33A H 0.3313 0.0209 0.6184 0.027 Uiso 1 1 calc R . .
C34 C 0.3242(3) 0.1715(4) 0.59149(16) 0.0312(13) Uani 1 1 d . . .
H34A H 0.2996 0.1467 0.5645 0.037 Uiso 1 1 calc R . .
C35 C 0.3407(3) 0.2818(5) 0.59806(19) 0.0374(14) Uani 1 1 d . . .
H35A H 0.3287 0.3331 0.5756 0.045 Uiso 1 1 calc R . .
C36 C 0.3748(3) 0.3173(4) 0.63774(18) 0.0300(13) Uani 1 1 d . . .
H36A H 0.3852 0.3935 0.6429 0.036 Uiso 1 1 calc R . .
C37 C 0.3938(3) 0.2408(4) 0.66999(15) 0.0224(11) Uani 1 1 d . . .
H37A H 0.4172 0.2667 0.6970 0.027 Uiso 1 1 calc R . .
C38 C 0.5276(3) 0.0143(3) 0.68559(14) 0.0166(10) Uani 1 1 d . . .
C39 C 0.5542(3) -0.0642(4) 0.65505(15) 0.0242(11) Uani 1 1 d . . .
H39A H 0.5078 -0.1140 0.6439 0.029 Uiso 1 1 calc R . .
C40 C 0.6468(3) -0.0714(4) 0.64059(16) 0.0309(13) Uani 1 1 d . . .
H40A H 0.6624 -0.1266 0.6204 0.037 Uiso 1 1 calc R . .
C41 C 0.7151(3) 0.0005(4) 0.65536(16) 0.0309(13) Uani 1 1 d . . .
H41A H 0.7779 -0.0044 0.6455 0.037 Uiso 1 1 calc R . .
C42 C 0.6915(3) 0.0805(4) 0.68488(16) 0.0280(12) Uani 1 1 d . . .
H42A H 0.7379 0.1314 0.6952 0.034 Uiso 1 1 calc R . .
C43 C 0.5991(3) 0.0856(4) 0.69937(14) 0.0217(11) Uani 1 1 d . . .
H43A H 0.5843 0.1408 0.7197 0.026 Uiso 1 1 calc R . .
C44 C 0.4107(3) 0.0743(3) 0.74895(14) 0.0157(10) Uani 1 1 d . . .
C45 C 0.4732(3) 0.0385(4) 0.78160(14) 0.0206(11) Uani 1 1 d . . .
H45A H 0.5242 -0.0082 0.7743 0.025 Uiso 1 1 calc R . .
C46 C 0.4641(3) 0.0684(4) 0.82434(15) 0.0264(12) Uani 1 1 d . . .
H46A H 0.5094 0.0437 0.8453 0.032 Uiso 1 1 calc R . .
C47 C 0.3895(4) 0.1339(4) 0.83645(16) 0.0310(12) Uani 1 1 d . . .
H47A H 0.3824 0.1539 0.8656 0.037 Uiso 1 1 calc R . .
C48 C 0.3248(3) 0.1699(4) 0.80476(16) 0.0285(12) Uani 1 1 d . . .
H48A H 0.2730 0.2150 0.8123 0.034 Uiso 1 1 calc R . .
C49 C 0.3357(3) 0.1404(4) 0.76269(15) 0.0250(11) Uani 1 1 d . . .
H49A H 0.2904 0.1659 0.7419 0.030 Uiso 1 1 calc R . .
C50 C 0.3505(3) -0.0767(4) 0.69678(14) 0.0172(10) Uani 1 1 d . . .
C51 C 0.3811(3) -0.1855(4) 0.70135(14) 0.0208(11) Uani 1 1 d . . .
H51A H 0.4473 -0.1991 0.7039 0.025 Uiso 1 1 calc R . .
C52 C 0.3202(3) -0.2745(4) 0.70234(14) 0.0260(12) Uani 1 1 d . . .
H52A H 0.3449 -0.3469 0.7056 0.031 Uiso 1 1 calc R . .
C53 C 0.2222(3) -0.2582(4) 0.69855(14) 0.0232(11) Uani 1 1 d . . .
H53A H 0.1798 -0.3188 0.6988 0.028 Uiso 1 1 calc R . .
C54 C 0.1890(3) -0.1527(4) 0.69452(14) 0.0216(11) Uani 1 1 d . . .
H54A H 0.1227 -0.1400 0.6928 0.026 Uiso 1 1 calc R . .
C55 C 0.2506(3) -0.0645(4) 0.69299(14) 0.0191(10) Uani 1 1 d . . .
H55A H 0.2251 0.0073 0.6892 0.023 Uiso 1 1 calc R . .
C56 C 0.1320(4) 0.4388(4) 0.74353(19) 0.0425(15) Uani 1 1 d . . .
C57 C 0.2293(4) 0.4187(4) 0.73119(18) 0.0430(15) Uani 1 1 d . . .
H57A H 0.2677 0.3972 0.7565 0.064 Uiso 1 1 calc R . .
H57B H 0.2554 0.4860 0.7189 0.064 Uiso 1 1 calc R . .
H57C H 0.2302 0.3594 0.7099 0.064 Uiso 1 1 calc R . .
C58 C 1.0469(9) 0.3296(12) 0.5128(4) 0.064(4) Uiso 0.50 1 d P B -1
C59 C 1.0325(10) 0.4419(10) 0.5035(5) 0.080(5) Uiso 0.50 1 d P B -1
H59A H 1.0904 0.4732 0.4920 0.121 Uiso 0.50 1 calc PR B -1
H59B H 1.0166 0.4811 0.5297 0.121 Uiso 0.50 1 calc PR B -1
H59C H 0.9804 0.4497 0.4822 0.121 Uiso 0.50 1 calc PR B -1
C18A C 1.0214(9) 0.1946(9) 0.6939(4) 0.072(4) Uani 0.739(13) 1 d PU A 1
H18D H 1.0886 0.2073 0.7010 0.108 Uiso 0.739(13) 1 calc PR A 1
H18E H 1.0063 0.1168 0.6984 0.108 Uiso 0.739(13) 1 calc PR A 1
H18F H 0.9827 0.2403 0.7124 0.108 Uiso 0.739(13) 1 calc PR A 1
C19A C 1.0591(7) 0.1402(7) 0.6188(3) 0.064(3) Uani 0.739(13) 1 d PU A 1
H19D H 1.0520 0.1658 0.5891 0.096 Uiso 0.739(13) 1 calc PR A 1
H19E H 1.0331 0.0657 0.6211 0.096 Uiso 0.739(13) 1 calc PR A 1
H19F H 1.1263 0.1394 0.6275 0.096 Uiso 0.739(13) 1 calc PR A 1

loop_
_atom_site_aniso_label
_atom_site_aniso_U_11
_atom_site_aniso_U_22
_atom_site_aniso_U_33
_atom_site_aniso_U_23
_atom_site_aniso_U_13
_atom_site_aniso_U_12
Ge1 0.0206(3) 0.0378(3) 0.0154(3) 0.0014(3) 0.00061(19) -0.0094(2)
Cl1 0.0627(9) 0.0260(7) 0.0357(9) 0.0083(7) -0.0137(7) 0.0043(7)
N1 0.020(2) 0.020(2) 0.015(2) -0.0038(19) -0.0015(16) -0.0011(17)
C1 0.019(2) 0.025(3) 0.012(2) 0.000(2) 0.0005(19) -0.004(2)
B1 0.016(3) 0.017(3) 0.025(3) -0.006(3) -0.002(2) -0.005(2)
C18B 0.054(11) 0.039(10) 0.053(11) 0.012(8) -0.011(8) -0.012(8)
C19B 0.067(12) 0.048(11) 0.060(12) 0.001(8) 0.007(8) -0.014(8)
N2 0.0129(18) 0.021(2) 0.014(2) -0.0008(18) -0.0027(15) -0.0030(16)
C2 0.023(2) 0.019(2) 0.004(2) -0.004(2) -0.0060(18) 0.003(2)
N3 0.016(2) 0.025(2) 0.018(2) 0.0026(19) -0.0043(16) -0.0063(17)
C3 0.014(2) 0.025(3) 0.025(3) -0.006(2) -0.0013(19) -0.002(2)
N4 0.024(2) 0.017(2) 0.010(2) 0.0014(18) -0.0014(16) -0.0021(17)
C4 0.030(3) 0.027(3) 0.014(3) -0.005(3) 0.005(2) -0.001(2)
N5 0.051(4) 0.065(4) 0.083(5) -0.010(3) -0.005(3) 0.009(3)
C5 0.031(3) 0.031(3) 0.011(3) -0.008(2) -0.003(2) -0.004(2)
C6 0.019(2) 0.024(3) 0.020(3) 0.005(2) -0.002(2) -0.008(2)
C7 0.028(3) 0.027(3) 0.022(3) 0.000(3) -0.002(2) -0.013(2)
C8 0.011(2) 0.032(3) 0.021(3) -0.002(2) -0.0055(19) -0.007(2)
C9 0.020(3) 0.032(3) 0.024(3) -0.002(2) -0.009(2) -0.008(2)
C10 0.024(3) 0.044(3) 0.049(4) 0.012(3) -0.006(2) -0.013(3)
C11 0.022(3) 0.066(4) 0.060(5) -0.004(4) 0.006(3) -0.012(3)
C12 0.014(3) 0.053(4) 0.073(5) -0.022(4) -0.003(3) 0.001(3)
C13 0.022(3) 0.032(3) 0.045(4) -0.009(3) -0.013(2) -0.005(2)
C14 0.027(3) 0.032(3) 0.077(5) 0.003(3) -0.016(3) -0.001(3)
C15 0.088(6) 0.056(5) 0.158(9) 0.063(5) -0.021(5) 0.017(4)
C16 0.046(4) 0.061(4) 0.111(7) -0.044(5) -0.027(4) 0.005(3)
C17 0.027(3) 0.031(3) 0.107(6) -0.005(4) -0.027(3) 0.004(3)
C20 0.026(3) 0.026(3) 0.006(2) -0.003(2) -0.0059(19) -0.008(2)
C21 0.033(3) 0.029(3) 0.021(3) 0.004(3) -0.009(2) -0.015(2)
C22 0.049(4) 0.051(4) 0.012(3) 0.005(3) -0.005(2) -0.031(3)
C23 0.038(3) 0.079(5) 0.025(3) -0.020(4) 0.008(3) -0.014(3)
C24 0.033(3) 0.072(4) 0.026(3) -0.019(3) -0.007(2) 0.011(3)
C25 0.029(3) 0.041(3) 0.021(3) -0.009(3) -0.009(2) 0.009(2)
C26 0.050(4) 0.032(3) 0.027(3) 0.006(3) -0.015(3) -0.003(3)
C27 0.042(4) 0.064(4) 0.093(6) -0.007(4) -0.028(3) 0.002(3)
C28 0.112(6) 0.045(4) 0.069(5) 0.029(4) -0.024(4) -0.001(4)
C29 0.061(4) 0.052(4) 0.018(3) -0.009(3) -0.018(3) 0.024(3)
C30 0.046(4) 0.069(4) 0.036(4) 0.011(3) 0.002(3) 0.005(3)
C31 0.078(5) 0.064(5) 0.124(7) 0.016(5) -0.077(5) -0.007(4)
C32 0.009(2) 0.023(3) 0.019(3) 0.002(2) 0.0036(18) -0.0017(19)
C33 0.022(3) 0.025(3) 0.020(3) 0.003(2) -0.007(2) -0.008(2)
C34 0.023(3) 0.049(4) 0.021(3) 0.011(3) -0.009(2) -0.003(2)
C35 0.019(3) 0.047(4) 0.046(4) 0.024(3) -0.002(2) 0.001(2)
C36 0.020(3) 0.022(3) 0.048(4) 0.008(3) 0.007(2) -0.001(2)
C37 0.016(2) 0.026(3) 0.025(3) -0.001(2) -0.001(2) -0.002(2)
C38 0.017(2) 0.018(2) 0.015(3) 0.007(2) -0.0043(18) 0.0024(19)
C39 0.025(3) 0.022(3) 0.026(3) 0.003(2) 0.001(2) -0.002(2)
C40 0.036(3) 0.028(3) 0.029(3) 0.002(3) 0.012(2) 0.008(2)
C41 0.024(3) 0.037(3) 0.031(3) 0.015(3) 0.006(2) 0.008(2)
C42 0.017(3) 0.034(3) 0.033(3) 0.014(3) -0.006(2) -0.004(2)
C43 0.018(2) 0.026(3) 0.020(3) 0.004(2) -0.008(2) 0.004(2)
C44 0.020(2) 0.011(2) 0.015(3) 0.000(2) -0.0012(19) -0.0042(19)
C45 0.023(3) 0.020(3) 0.018(3) 0.006(2) -0.003(2) -0.005(2)
C46 0.032(3) 0.026(3) 0.021(3) 0.005(2) -0.011(2) -0.008(2)
C47 0.052(3) 0.027(3) 0.014(3) -0.007(3) 0.000(2) -0.015(3)
C48 0.033(3) 0.025(3) 0.028(3) -0.007(3) 0.005(2) -0.002(2)
C49 0.026(3) 0.028(3) 0.021(3) -0.001(3) -0.003(2) -0.001(2)
C50 0.022(2) 0.021(3) 0.009(2) 0.001(2) -0.0007(18) -0.002(2)
C51 0.020(2) 0.027(3) 0.016(3) 0.003(2) -0.001(2) -0.002(2)
C52 0.040(3) 0.021(3) 0.016(3) 0.001(2) -0.007(2) -0.003(2)
C53 0.027(3) 0.022(3) 0.019(3) 0.007(2) -0.007(2) -0.011(2)
C54 0.020(2) 0.030(3) 0.015(3) 0.000(2) -0.0050(19) -0.006(2)
C55 0.024(3) 0.020(2) 0.013(3) 0.000(2) -0.0014(19) 0.000(2)
C56 0.049(4) 0.035(3) 0.043(4) -0.007(3) -0.009(3) 0.003(3)
C57 0.047(4) 0.036(3) 0.045(4) -0.011(3) -0.009(3) 0.002(3)
C18A 0.088(7) 0.053(6) 0.076(7) 0.005(5) 0.011(6) -0.012(6)
C19A 0.065(6) 0.046(5) 0.080(6) -0.020(5) -0.015(5) 0.009(4)

loop_
_atom_type_symbol
_atom_type_description
_atom_type_scat_dispersion_real
_atom_type_scat_dispersion_imag
_atom_type_scat_source
C C 0.0033 0.0016 'International Tables Vol C Tables 4.2.6.8 and 6.1.1.4'
H H 0.0000 0.0000 'International Tables Vol C Tables 4.2.6.8 and 6.1.1.4'
B B 0.0013 0.0007 'International Tables Vol C Tables 4.2.6.8 and 6.1.1.4'
N N 0.0061 0.0033 'International Tables Vol C Tables 4.2.6.8 and 6.1.1.4'
Cl Cl 0.1484 0.1585 'International Tables Vol C Tables 4.2.6.8 and 6.1.1.4'
Ge Ge 0.1547 1.8001 'International Tables Vol C Tables 4.2.6.8 and 6.1.1.4'

loop_
_geom_angle_atom_site_label_1
_geom_angle_atom_site_label_2
_geom_angle_atom_site_label_3
_geom_angle
C1 Ge1 C2 84.86(16)
C1 Ge1 Cl1 92.02(13)
C2 Ge1 Cl1 91.71(12)
C1 N1 C4 110.9(4)
C1 N1 C3 123.8(4)
C4 N1 C3 125.1(3)
N3 C1 N1 104.0(4)
N3 C1 Ge1 128.1(3)
N1 C1 Ge1 127.9(3)
C32 B1 C50 111.7(4)
C32 B1 C44 113.0(4)
C50 B1 C44 103.7(3)
C32 B1 C38 102.7(3)
C50 B1 C38 114.9(4)
C44 B1 C38 111.2(4)
C2 N2 C6 110.3(4)
C2 N2 C3 125.4(4)
C6 N2 C3 123.7(3)
N4 C2 N2 106.1(4)
N4 C2 Ge1 127.5(3)
N2 C2 Ge1 126.4(3)
C1 N3 C5 111.7(4)
C1 N3 C8 122.7(4)
C5 N3 C8 125.5(4)
N2 C3 N1 110.5(3)
C2 N4 C7 109.7(4)
C2 N4 C20 124.6(4)
C7 N4 C20 125.7(4)
C5 C4 N1 106.7(4)
C4 C5 N3 106.6(4)
C7 C6 N2 106.9(4)
C6 C7 N4 107.1(4)
C9 C8 C13 124.9(4)
C9 C8 N3 118.0(4)
C13 C8 N3 117.1(4)
C10 C9 C8 116.0(4)
C10 C9 C14 121.5(5)
C8 C9 C14 122.4(4)
C11 C10 C9 121.5(5)
C10 C11 C12 120.4(5)
C11 C12 C13 122.1(5)
C12 C13 C8 115.2(5)
C12 C13 C17 121.3(5)
C8 C13 C17 123.5(4)
C15 C14 C9 113.4(5)
C15 C14 C16 110.8(6)
C9 C14 C16 109.2(5)
C19B C17 C18A 124.1(13)
C19B C17 C13 121.9(13)
C18A C17 C13 113.8(7)
C19B C17 C18B 116.7(16)
C18A C17 C18B 29.4(10)
C13 C17 C18B 110.9(11)
C19B C17 C19A 48.1(13)
C18A C17 C19A 109.8(7)
C13 C17 C19A 109.4(6)
C18B C17 C19A 84.6(11)
C25 C20 C21 123.8(4)
C25 C20 N4 118.2(4)
C21 C20 N4 118.0(4)
C20 C21 C22 116.8(5)
C20 C21 C26 122.0(4)
C22 C21 C26 121.2(5)
C23 C22 C21 120.3(5)
C24 C23 C22 120.8(5)
C23 C24 C25 122.1(5)
C24 C25 C20 116.2(5)
C24 C25 C29 121.2(5)
C20 C25 C29 122.6(4)
C21 C26 C27 109.7(4)
C21 C26 C28 114.5(5)
C27 C26 C28 109.7(5)
C25 C29 C31 112.8(5)
C25 C29 C30 110.9(5)
C31 C29 C30 110.4(5)
C33 C32 C37 114.2(4)
C33 C32 B1 120.9(4)
C37 C32 B1 124.3(4)
C34 C33 C32 123.2(5)
C35 C34 C33 120.3(5)
C34 C35 C36 119.4(5)
C35 C36 C37 119.6(5)
C36 C37 C32 123.3(5)
C43 C38 C39 115.2(4)
C43 C38 B1 121.3(4)
C39 C38 B1 122.9(4)
C40 C39 C38 122.2(4)
C41 C40 C39 120.4(5)
C40 C41 C42 119.3(4)
C41 C42 C43 119.5(5)
C38 C43 C42 123.3(4)
C45 C44 C49 114.8(4)
C45 C44 B1 123.3(4)
C49 C44 B1 121.6(4)
C46 C45 C44 122.9(4)
C47 C46 C45 120.4(5)
C46 C47 C48 118.3(5)
C49 C48 C47 120.3(5)
C48 C49 C44 123.2(5)
C51 C50 C55 114.3(4)
C51 C50 B1 126.5(4)
C55 C50 B1 119.0(4)
C52 C51 C50 123.4(4)
C51 C52 C53 120.1(4)
C54 C53 C52 118.4(4)
C53 C54 C55 120.9(4)
C54 C55 C50 122.8(4)
N5 C56 C57 179.1(7)
N6 C58 C59 178.2(17)

loop_
_geom_bond_atom_site_label_1
_geom_bond_atom_site_label_2
_geom_bond_distance
Ge1 C1 2.045(4)
Ge1 C2 2.048(4)
Ge1 Cl1 2.3078(14)
N1 C1 1.357(5)
N1 C4 1.376(5)
N1 C3 1.462(5)
C1 N3 1.344(5)
B1 C32 1.631(7)
B1 C50 1.636(6)
B1 C44 1.642(7)
B1 C38 1.647(6)
C18B C17 1.60(3)
C19B C17 1.28(2)
N2 C2 1.351(5)
N2 C6 1.374(5)
N2 C3 1.457(5)
C2 N4 1.339(5)
N3 C5 1.370(5)
N3 C8 1.456(5)
N4 C7 1.391(5)
N4 C20 1.443(5)
C4 C5 1.340(6)
N5 C56 1.122(7)
N6 C58 1.116(15)
C6 C7 1.342(6)
C8 C9 1.392(6)
C8 C13 1.395(6)
C9 C10 1.389(6)
C9 C14 1.513(7)
C10 C11 1.367(7)
C11 C12 1.371(7)
C12 C13 1.391(6)
C13 C17 1.504(7)
C14 C15 1.487(8)
C14 C16 1.552(8)
C17 C18A 1.427(12)
C17 C19A 1.632(10)
C20 C25 1.396(6)
C20 C21 1.397(6)
C21 C22 1.401(7)
C21 C26 1.509(7)
C22 C23 1.378(7)
C23 C24 1.366(7)
C24 C25 1.380(7)
C25 C29 1.514(7)
C26 C27 1.524(7)
C26 C28 1.536(7)
C29 C31 1.516(7)
C29 C30 1.531(7)
C32 C33 1.405(6)
C32 C37 1.407(6)
C33 C34 1.381(6)
C34 C35 1.373(7)
C35 C36 1.384(7)
C36 C37 1.389(6)
C38 C43 1.388(6)
C38 C39 1.408(6)
C39 C40 1.399(6)
C40 C41 1.370(7)
C41 C42 1.386(6)
C42 C43 1.396(6)
C44 C45 1.397(6)
C44 C49 1.407(6)
C45 C46 1.392(6)
C46 C47 1.383(6)
C47 C48 1.395(7)
C48 C49 1.374(6)
C50 C51 1.397(6)
C50 C55 1.419(6)
C51 C52 1.383(6)
C52 C53 1.399(6)
C53 C54 1.368(6)
C54 C55 1.382(6)
C56 C57 1.460(7)
C58 C59 1.408(16)
